data_2218414
loop_
_publ_author_name
'Kayed, Safa'a Fares'
'Farina, Yang'
'Kassim, Mohammad'
'Simpson, Jim'

_publ_section_title
;
 (<i>E</i>)-2-[1-(1-Benzothiophen-3-yl)ethylidene]hydrazinecarbothioamide
 methanol hemisolvate
;
_journal_coeditor_code HB2725
_journal_issue 6
_journal_name_full 'Acta Crystallographica Section E'
_journal_page_first o1022
_journal_page_last o1023
_journal_paper_doi 10.1107/S160053680801297X
_journal_volume 64
_journal_year 2008
_chemical_formula_moiety 'C11 H11 N3 S2, 0.5(C H4 O)'
_chemical_formula_sum 'C11.5 H13 N3 O S2'
_chemical_formula_weight 265.38
_chemical_name_systematic
;
(<i>E</i>)-2-[1-(1-Benzothiophen-3-yl)ethylidene]hydrazinecarbothioamide
methanol hemisolvate
;
_space_group_IT_number 14
_symmetry_cell_setting monoclinic
_symmetry_space_group_name_Hall '-P 2ybc'
_symmetry_space_group_name_H-M 'P 1 21/c 1'
_atom_sites_solution_hydrogens geom
_atom_sites_solution_primary direct
_atom_sites_solution_secondary difmap
_cell_angle_alpha 90.00
_cell_angle_beta 107.238(3)
_cell_angle_gamma 90.00
_cell_formula_units_Z 16
_cell_length_a 18.9438(12)
_cell_length_b 17.7076(11)
_cell_length_c 15.4145(10)
_cell_measurement_reflns_used 8980
_cell_measurement_temperature 92(2)
_cell_measurement_theta_max 25.64
_cell_measurement_theta_min 2.25
_cell_volume 4938.5(5)
_computing_cell_refinement 'APEX2 (Bruker, 2006) and SAINT (Bruker, 2006)'
_computing_data_collection 'APEX2 (Bruker, 2006)'
_computing_data_reduction 'SAINT (Bruker, 2006)'
_computing_molecular_graphics
;
SHELXTL (Sheldrick, 2008), ORTEP-3 (Farrugia, 1997) and Mercury
(Macrae <i>et al.</i>,  2006)
;
_computing_publication_material
;
SHELXL97 (Sheldrick, 2008), enCIFer (Allen <i>et al.</i>,  2004)
and PLATON (Spek, 2003)
;
_computing_structure_refinement
;
SHELXL97 (Sheldrick, 2008) and TITAN (Hunter & Simpson, 1999)
;
_computing_structure_solution
;
SHELXS97 (Sheldrick, 2008) and TITAN (Hunter & Simpson, 1999)
;
_diffrn_ambient_temperature 92(2)
_diffrn_measured_fraction_theta_full 0.993
_diffrn_measured_fraction_theta_max 0.993
_diffrn_measurement_device_type 'Bruker APEXII CCD area-detector'
_diffrn_measurement_method \w
_diffrn_radiation_monochromator graphite
_diffrn_radiation_source 'fine-focus sealed tube'
_diffrn_radiation_type MoK\a
_diffrn_radiation_wavelength 0.71073
_diffrn_reflns_av_R_equivalents 0.0855
_diffrn_reflns_av_sigmaI/netI 0.0569
_diffrn_reflns_limit_h_max 24
_diffrn_reflns_limit_h_min -24
_diffrn_reflns_limit_k_max 22
_diffrn_reflns_limit_k_min -22
_diffrn_reflns_limit_l_max 18
_diffrn_reflns_limit_l_min -19
_diffrn_reflns_number 65034
_diffrn_reflns_theta_full 27.14
_diffrn_reflns_theta_max 27.14
_diffrn_reflns_theta_min 1.13
_diffrn_standards_number 0
_exptl_absorpt_coefficient_mu 0.415
_exptl_absorpt_correction_T_max 0.947
_exptl_absorpt_correction_T_min 0.777
_exptl_absorpt_correction_type multi-scan
_exptl_absorpt_process_details '(SADABS; Bruker, 2006)'
_exptl_crystal_colour colourless
_exptl_crystal_density_diffrn 1.428
_exptl_crystal_density_method 'not measured'
_exptl_crystal_description Block
_exptl_crystal_F_000 2224
_exptl_crystal_size_max 0.31
_exptl_crystal_size_mid 0.20
_exptl_crystal_size_min 0.13
_refine_diff_density_max 1.713
_refine_diff_density_min -2.305
_refine_ls_extinction_method none
_refine_ls_goodness_of_fit_ref 1.028
_refine_ls_hydrogen_treatment mixed
_refine_ls_matrix_type full
_refine_ls_number_parameters 655
_refine_ls_number_reflns 10871
_refine_ls_number_restraints 12
_refine_ls_restrained_S_all 1.028
_refine_ls_R_factor_all 0.0885
_refine_ls_R_factor_gt 0.0666
_refine_ls_shift/su_max 0.001
_refine_ls_shift/su_mean 0.000
_refine_ls_structure_factor_coef Fsqd
_refine_ls_weighting_details 'calc w=1/[\s^2^(Fo^2^)+(0.1068P)^2^+8.4506P] where P=(Fo^2^+2Fc^2^)/3'
_refine_ls_weighting_scheme calc
_refine_ls_wR_factor_gt 0.1853
_refine_ls_wR_factor_ref 0.2026
_reflns_number_gt 8171
_reflns_number_total 10871
_reflns_threshold_expression I>2\s(I)
_cod_data_source_file hb2725.cif
_cod_data_source_block I
_cod_original_sg_symbol_H-M 'P 21/c'
_cod_database_code 2218414
_cod_database_fobs_code 2218414

loop_
_symmetry_equiv_pos_as_xyz
'x, y, z'
'-x, y+1/2, -z+1/2'
'-x, -y, -z'
'x, -y-1/2, z-1/2'

loop_
_atom_site_type_symbol
_atom_site_label
_atom_site_fract_x
_atom_site_fract_y
_atom_site_fract_z
_atom_site_U_iso_or_equiv
_atom_site_adp_type
_atom_site_calc_flag
_atom_site_refinement_flags
_atom_site_occupancy
C C1A 0.40620(18) 0.50684(18) 0.8528(2) 0.0201(7) Uani d . 1
C C2A 0.36631(19) 0.44650(19) 0.8029(2) 0.0241(7) Uani d . 1
H H2A 0.3746 0.4300 0.7480 0.029 Uiso calc R 1
C C3A 0.3144(2) 0.41176(19) 0.8364(2) 0.0254(7) Uani d . 1
H H3A 0.2872 0.3700 0.8046 0.030 Uiso calc R 1
C C4A 0.3010(2) 0.4368(2) 0.9163(3) 0.0263(8) Uani d . 1
H H4A 0.2643 0.4125 0.9370 0.032 Uiso calc R 1
C C5A 0.3402(2) 0.4960(2) 0.9651(3) 0.0252(7) Uani d . 1
H H5A 0.3309 0.5124 1.0193 0.030 Uiso calc R 1
C C6A 0.39438(18) 0.53217(18) 0.9341(2) 0.0212(7) Uani d . 1
S S1A 0.47650(5) 0.55720(5) 0.82797(6) 0.0235(2) Uani d . 1
C C7A 0.44278(18) 0.59319(19) 0.9744(2) 0.0224(7) Uani d . 1
H H7A 0.4422 0.6176 1.0291 0.027 Uiso calc R 1
C C8A 0.48976(18) 0.61239(18) 0.9258(2) 0.0200(7) Uani d . 1
C C9A 0.54827(18) 0.66957(18) 0.9473(2) 0.0207(7) Uani d . 1
C C10A 0.56188(18) 0.71682(19) 1.0314(2) 0.0223(7) Uani d . 1
H H10A 0.6108 0.7051 1.0729 0.033 Uiso calc R 1
H H10B 0.5241 0.7058 1.0614 0.033 Uiso calc R 1
H H10C 0.5596 0.7704 1.0150 0.033 Uiso calc R 1
N N1A 0.58542(15) 0.67430(16) 0.8893(2) 0.0213(6) Uani d . 1
N N2A 0.64370(16) 0.72396(16) 0.9091(2) 0.0211(6) Uani d D 1
H H2NA 0.659(2) 0.743(2) 0.9613(13) 0.025 Uiso d D 1
C C11A 0.67880(18) 0.73726(18) 0.8465(2) 0.0194(7) Uani d . 1
S S2A 0.75517(5) 0.79377(5) 0.87472(6) 0.02159(19) Uani d . 1
N N3A 0.65198(17) 0.70631(19) 0.7655(2) 0.0261(6) Uani d D 1
H H3N1 0.676(2) 0.714(2) 0.729(2) 0.031 Uiso d D 1
H H3N2 0.6187(17) 0.6733(18) 0.758(3) 0.031 Uiso d D 1
C C1B 0.1144(2) 0.9732(2) 0.6666(2) 0.0259(7) Uani d . 1
C C2B 0.1682(2) 1.0138(2) 0.7312(3) 0.0377(10) Uani d . 1
H H2B 0.1676 1.0165 0.7926 0.045 Uiso calc R 1
C C3B 0.2225(2) 1.0503(2) 0.7030(3) 0.0347(9) Uani d . 1
H H3B 0.2594 1.0787 0.7458 0.042 Uiso calc R 1
C C4B 0.2239(2) 1.0461(2) 0.6135(3) 0.0295(8) Uani d . 1
H H4B 0.2614 1.0720 0.5959 0.035 Uiso calc R 1
C C5B 0.1714(2) 1.0047(2) 0.5495(3) 0.0267(8) Uani d . 1
H H5B 0.1730 1.0015 0.4886 0.032 Uiso calc R 1
C C6B 0.11558(18) 0.96745(18) 0.5761(2) 0.0213(7) Uani d . 1
S S1B 0.04048(5) 0.92419(5) 0.68465(6) 0.0294(2) Uani d . 1
C C7B 0.05600(19) 0.92149(19) 0.5224(2) 0.0227(7) Uani d . 1
H H7B 0.0484 0.9107 0.4600 0.027 Uiso calc R 1
C C8B 0.01121(18) 0.89489(18) 0.5715(2) 0.0203(7) Uani d . 1
C C9B -0.05345(18) 0.84574(18) 0.5407(2) 0.0217(7) Uani d . 1
C C10B -0.0764(2) 0.8167(2) 0.4454(2) 0.0269(8) Uani d . 1
H H10D -0.0763 0.7614 0.4461 0.040 Uiso calc R 1
H H10E -0.0417 0.8349 0.4138 0.040 Uiso calc R 1
H H10F -0.1262 0.8349 0.4137 0.040 Uiso calc R 1
N N1B -0.08527(15) 0.83003(16) 0.6022(2) 0.0212(6) Uani d . 1
N N2B -0.14681(16) 0.78420(16) 0.5770(2) 0.0216(6) Uani d D 1
H H2NB -0.166(2) 0.768(2) 0.5243(13) 0.026 Uiso d D 1
C C11B -0.17783(18) 0.76294(19) 0.6424(2) 0.0202(7) Uani d . 1
S S2B -0.25346(5) 0.70679(5) 0.61499(6) 0.0227(2) Uani d . 1
N N3B -0.14553(16) 0.78669(17) 0.7263(2) 0.0233(6) Uani d D 1
H H3N3 -0.1059(13) 0.811(2) 0.735(3) 0.028 Uiso d D 1
H H3N4 -0.165(2) 0.770(2) 0.765(2) 0.028 Uiso d D 1
C C1C 0.3583(2) 0.7371(2) 0.6860(2) 0.0258(7) Uani d . 1
C C2C 0.4354(2) 0.7437(2) 0.7138(3) 0.0297(8) Uani d . 1
H H2C 0.4661 0.7002 0.7229 0.036 Uiso calc R 1
C C3C 0.4653(2) 0.8154(2) 0.7275(3) 0.0323(9) Uani d . 1
H H3C 0.5175 0.8214 0.7466 0.039 Uiso calc R 1
C C4C 0.4199(2) 0.8795(2) 0.7138(3) 0.0351(9) Uani d . 1
H H4C 0.4419 0.9281 0.7243 0.042 Uiso calc R 1
C C5C 0.3439(2) 0.8733(2) 0.6853(3) 0.0351(9) Uani d . 1
H H5C 0.3138 0.9172 0.6760 0.042 Uiso calc R 1
C C6C 0.3117(2) 0.8011(2) 0.6700(2) 0.0266(8) Uani d . 1
S S1C 0.30752(5) 0.65375(5) 0.66624(7) 0.0281(2) Uani d . 1
C C7C 0.2349(2) 0.7803(2) 0.6387(3) 0.0287(8) Uani d . 1
H H7C 0.1955 0.8158 0.6234 0.034 Uiso calc R 1
C C8C 0.2248(2) 0.70426(19) 0.6336(2) 0.0244(7) Uani d . 1
C C9C 0.1548(2) 0.6635(2) 0.6066(2) 0.0258(7) Uani d . 1
C C10C 0.0836(2) 0.7064(2) 0.5745(3) 0.0319(9) Uani d . 1
H H10G 0.0759 0.7230 0.5117 0.048 Uiso calc R 1
H H10H 0.0857 0.7506 0.6135 0.048 Uiso calc R 1
H H10I 0.0426 0.6737 0.5773 0.048 Uiso calc R 1
N N1C 0.16139(17) 0.59049(17) 0.6156(2) 0.0297(7) Uani d . 1
N N2C 0.09860(18) 0.54666(18) 0.5948(2) 0.0346(8) Uani d D 1
H H2NC 0.0583(14) 0.559(3) 0.556(3) 0.042 Uiso d D 1
C C11C 0.1060(2) 0.4744(2) 0.6250(3) 0.0298(8) Uani d . 1
S S2C 0.03402(6) 0.41383(6) 0.60223(8) 0.0448(3) Uani d . 1
N N3C 0.17357(19) 0.45564(18) 0.6749(2) 0.0322(8) Uani d D 1
H H3N5 0.2098(18) 0.485(2) 0.688(3) 0.050(15) Uiso d D 1
H H3N6 0.184(3) 0.4118(12) 0.696(3) 0.051(15) Uiso d D 1
C C1D 0.1294(2) 0.7575(2) 0.3394(3) 0.0292(8) Uani d . 1
C C2D 0.0537(2) 0.7729(3) 0.3080(3) 0.0398(10) Uani d . 1
H H2D 0.0181 0.7340 0.3021 0.048 Uiso calc R 1
C C3D 0.0326(3) 0.8473(3) 0.2858(3) 0.0445(11) Uani d . 1
H H3D -0.0184 0.8593 0.2636 0.053 Uiso calc R 1
C C4D 0.0844(3) 0.9040(3) 0.2953(3) 0.0412(10) Uani d . 1
H H4D 0.0682 0.9543 0.2798 0.049 Uiso calc R 1
C C5D 0.1592(2) 0.8893(2) 0.3268(3) 0.0347(9) Uani d . 1
H H5D 0.1940 0.9291 0.3334 0.042 Uiso calc R 1
C C6D 0.1832(2) 0.8146(2) 0.3492(2) 0.0277(8) Uani d . 1
S S1D 0.16977(5) 0.66977(5) 0.37222(7) 0.0311(2) Uani d . 1
C C7D 0.2567(2) 0.7850(2) 0.3818(2) 0.0272(8) Uani d . 1
H H7D 0.3000 0.8149 0.3917 0.033 Uiso calc R 1
C C8D 0.2576(2) 0.7092(2) 0.3971(2) 0.0252(7) Uani d . 1
C C9D 0.32188(19) 0.6605(2) 0.4331(2) 0.0245(7) Uani d . 1
C C10D 0.3983(2) 0.6910(2) 0.4466(3) 0.0341(9) Uani d . 1
H H10J 0.4262 0.6885 0.5112 0.051 Uiso calc R 1
H H10K 0.3951 0.7436 0.4261 0.051 Uiso calc R 1
H H10L 0.4234 0.6608 0.4113 0.051 Uiso calc R 1
N N1D 0.30772(17) 0.59253(17) 0.4530(2) 0.0291(7) Uani d . 1
N N2D 0.36755(19) 0.54664(19) 0.4909(3) 0.0376(8) Uani d D 1
H H2ND 0.4088(15) 0.560(3) 0.486(4) 0.060(17) Uiso d D 1
C C11D 0.3565(2) 0.4790(2) 0.5254(3) 0.0313(8) Uani d . 1
S S2D 0.43168(7) 0.42374(7) 0.57328(9) 0.0476(3) Uani d . 1
N N3D 0.28874(19) 0.45965(18) 0.5210(2) 0.0317(7) Uani d D 1
H H3N7 0.2536(17) 0.489(2) 0.496(3) 0.038 Uiso d D 1
H H3N8 0.284(3) 0.4170(13) 0.542(3) 0.038(13) Uiso d D 1
O O1S 0.1306(3) 0.4894(3) 0.4258(4) 0.0888(14) Uani d . 1
H H1S 0.0944 0.5187 0.4186 0.133 Uiso calc R 1
C C1S 0.1058(5) 0.4166(4) 0.4115(5) 0.087(2) Uani d . 1
H H1S1 0.1150 0.3907 0.4700 0.130 Uiso calc R 1
H H1S2 0.1321 0.3903 0.3743 0.130 Uiso calc R 1
H H1S3 0.0527 0.4166 0.3799 0.130 Uiso calc R 1
O O2S 0.5431(3) 0.5968(3) 0.6341(4) 0.0867(12) Uani d . 1
H H2S 0.5637 0.6279 0.6084 0.130 Uiso calc R 1
C C2S 0.5875(4) 0.5453(4) 0.6686(5) 0.0867(12) Uani d . 1
H H2S1 0.5690 0.4972 0.6390 0.130 Uiso calc R 1
H H2S2 0.5925 0.5417 0.7336 0.130 Uiso calc R 1
H H2S3 0.6357 0.5565 0.6604 0.130 Uiso calc R 1

loop_
_atom_site_aniso_label
_atom_site_aniso_U_11
_atom_site_aniso_U_22
_atom_site_aniso_U_33
_atom_site_aniso_U_12
_atom_site_aniso_U_13
_atom_site_aniso_U_23
C1A 0.0172(16) 0.0190(15) 0.0232(16) 0.0036(12) 0.0044(13) 0.0020(13)
C2A 0.0233(18) 0.0233(17) 0.0233(17) 0.0026(13) 0.0034(14) 0.0008(14)
C3A 0.0215(17) 0.0193(16) 0.0299(18) 0.0008(13) -0.0009(14) 0.0008(14)
C4A 0.0233(18) 0.0225(17) 0.0321(19) -0.0027(14) 0.0066(15) 0.0042(14)
C5A 0.0221(17) 0.0248(17) 0.0305(18) -0.0023(13) 0.0106(14) -0.0021(14)
C6A 0.0184(16) 0.0195(15) 0.0250(17) 0.0019(13) 0.0051(13) 0.0008(13)
S1A 0.0239(4) 0.0254(4) 0.0230(4) -0.0015(3) 0.0099(3) -0.0025(3)
C7A 0.0177(16) 0.0219(16) 0.0264(17) -0.0003(13) 0.0048(13) -0.0024(14)
C8A 0.0181(16) 0.0184(15) 0.0220(16) 0.0021(12) 0.0036(13) 0.0009(13)
C9A 0.0183(16) 0.0207(15) 0.0246(17) 0.0035(13) 0.0087(13) 0.0047(13)
C10A 0.0161(16) 0.0240(16) 0.0264(17) -0.0022(13) 0.0058(13) -0.0026(14)
N1A 0.0154(13) 0.0234(14) 0.0245(14) -0.0005(11) 0.0052(11) 0.0016(11)
N2A 0.0171(14) 0.0252(14) 0.0227(14) -0.0016(11) 0.0084(11) 0.0004(12)
C11A 0.0165(15) 0.0199(15) 0.0217(16) 0.0059(12) 0.0055(12) 0.0045(13)
S2A 0.0189(4) 0.0245(4) 0.0226(4) -0.0021(3) 0.0080(3) 0.0015(3)
N3A 0.0196(15) 0.0372(17) 0.0234(15) -0.0058(13) 0.0094(12) -0.0016(13)
C1B 0.0258(18) 0.0249(17) 0.0278(18) -0.0029(14) 0.0094(14) -0.0011(14)
C2B 0.041(2) 0.042(2) 0.030(2) -0.0145(19) 0.0110(18) -0.0093(18)
C3B 0.030(2) 0.033(2) 0.040(2) -0.0115(16) 0.0085(17) -0.0105(17)
C4B 0.0217(18) 0.0255(18) 0.044(2) -0.0058(14) 0.0135(16) -0.0048(16)
C5B 0.0233(18) 0.0245(17) 0.035(2) -0.0019(14) 0.0126(15) -0.0027(15)
C6B 0.0189(16) 0.0187(15) 0.0256(17) 0.0002(12) 0.0055(13) -0.0002(13)
S1B 0.0309(5) 0.0340(5) 0.0245(4) -0.0113(4) 0.0102(4) -0.0034(4)
C7B 0.0190(16) 0.0217(16) 0.0270(17) -0.0013(13) 0.0061(13) -0.0008(14)
C8B 0.0190(16) 0.0177(15) 0.0236(16) -0.0005(12) 0.0051(13) 0.0003(13)
C9B 0.0186(16) 0.0203(16) 0.0256(17) 0.0032(13) 0.0056(13) 0.0015(13)
C10B 0.0220(18) 0.0335(19) 0.0258(18) -0.0078(15) 0.0080(14) -0.0050(15)
N1B 0.0161(14) 0.0225(14) 0.0252(14) -0.0016(11) 0.0068(11) 0.0015(11)
N2B 0.0172(14) 0.0250(14) 0.0227(14) -0.0032(11) 0.0061(11) -0.0004(12)
C11B 0.0160(15) 0.0221(16) 0.0228(16) 0.0048(12) 0.0062(12) 0.0022(13)
S2B 0.0205(4) 0.0264(4) 0.0220(4) -0.0052(3) 0.0075(3) -0.0001(3)
N3B 0.0171(14) 0.0313(16) 0.0217(14) -0.0048(12) 0.0060(11) -0.0023(12)
C1C 0.0257(18) 0.0245(17) 0.0251(17) -0.0020(14) 0.0045(14) 0.0001(14)
C2C 0.0250(19) 0.0319(19) 0.0292(19) -0.0023(15) 0.0036(15) -0.0008(16)
C3C 0.0253(19) 0.039(2) 0.031(2) -0.0068(16) 0.0054(16) 0.0047(17)
C4C 0.038(2) 0.0288(19) 0.036(2) -0.0118(17) 0.0081(17) 0.0033(17)
C5C 0.038(2) 0.0220(18) 0.042(2) -0.0034(16) 0.0062(18) 0.0031(16)
C6C 0.0262(19) 0.0250(17) 0.0275(18) -0.0027(14) 0.0061(14) 0.0033(14)
S1C 0.0214(4) 0.0215(4) 0.0368(5) 0.0010(3) 0.0014(4) -0.0024(4)
C7C 0.0283(19) 0.0264(18) 0.0300(19) -0.0002(15) 0.0065(15) 0.0014(15)
C8C 0.0240(18) 0.0226(17) 0.0244(17) 0.0028(14) 0.0035(14) 0.0041(14)
C9C 0.0237(18) 0.0235(17) 0.0267(18) 0.0004(14) 0.0019(14) 0.0020(14)
C10C 0.0204(18) 0.0278(19) 0.041(2) 0.0020(14) -0.0009(16) 0.0064(16)
N1C 0.0202(15) 0.0247(15) 0.0375(18) -0.0022(12) -0.0019(13) 0.0025(13)
N2C 0.0241(17) 0.0233(15) 0.045(2) -0.0010(13) -0.0070(14) 0.0090(14)
C11C 0.030(2) 0.0226(17) 0.0310(19) 0.0027(15) 0.0001(15) 0.0013(15)
S2C 0.0349(6) 0.0298(5) 0.0523(7) -0.0090(4) -0.0136(5) 0.0164(5)
N3C 0.0283(17) 0.0222(16) 0.0359(18) 0.0032(13) -0.0060(14) 0.0041(14)
C1D 0.028(2) 0.0323(19) 0.0278(18) 0.0034(15) 0.0088(15) 0.0008(15)
C2D 0.027(2) 0.054(3) 0.040(2) 0.0070(19) 0.0124(17) 0.008(2)
C3D 0.036(2) 0.057(3) 0.042(2) 0.021(2) 0.0135(19) 0.009(2)
C4D 0.050(3) 0.037(2) 0.043(2) 0.016(2) 0.023(2) 0.0097(19)
C5D 0.043(2) 0.0285(19) 0.036(2) 0.0057(17) 0.0164(18) 0.0034(17)
C6D 0.030(2) 0.0279(18) 0.0256(18) 0.0026(15) 0.0094(15) 0.0015(15)
S1D 0.0210(5) 0.0279(5) 0.0415(5) -0.0019(4) 0.0045(4) 0.0037(4)
C7D 0.0275(19) 0.0286(18) 0.0246(18) 0.0000(14) 0.0064(14) 0.0024(14)
C8D 0.0223(17) 0.0237(17) 0.0275(18) -0.0039(14) 0.0041(14) -0.0005(14)
C9D 0.0198(17) 0.0278(18) 0.0239(17) -0.0037(14) 0.0033(13) 0.0030(14)
C10D 0.0218(19) 0.0304(19) 0.046(2) -0.0019(15) 0.0044(17) 0.0099(18)
N1D 0.0234(16) 0.0246(15) 0.0361(17) 0.0020(12) 0.0038(13) 0.0047(13)
N2D 0.0237(17) 0.0310(17) 0.057(2) 0.0019(14) 0.0092(16) 0.0149(16)
C11D 0.032(2) 0.0236(18) 0.036(2) 0.0032(15) 0.0071(16) 0.0038(16)
S2D 0.0374(6) 0.0426(6) 0.0628(8) 0.0165(5) 0.0150(5) 0.0240(6)
N3D 0.0286(18) 0.0218(15) 0.045(2) 0.0031(13) 0.0112(15) 0.0087(14)
O1S 0.089(4) 0.094(4) 0.089(3) 0.009(3) 0.035(3) -0.003(3)
C1S 0.111(6) 0.074(5) 0.080(5) -0.010(4) 0.034(4) -0.018(4)
O2S 0.099(3) 0.064(2) 0.097(3) 0.013(2) 0.030(2) -0.002(2)
C2S 0.099(3) 0.064(2) 0.097(3) 0.013(2) 0.030(2) -0.002(2)

loop_
_atom_type_symbol
_atom_type_description
_atom_type_scat_dispersion_real
_atom_type_scat_dispersion_imag
_atom_type_scat_source
C C 0.0033 0.0016 'International Tables Vol C Tables 4.2.6.8 and 6.1.1.4'
H H 0.0000 0.0000 'International Tables Vol C Tables 4.2.6.8 and 6.1.1.4'
N N 0.0061 0.0033 'International Tables Vol C Tables 4.2.6.8 and 6.1.1.4'
S S 0.1246 0.1234 'International Tables Vol C Tables 4.2.6.8 and 6.1.1.4'
O O 0.0106 0.0060 'International Tables Vol C Tables 4.2.6.8 and 6.1.1.4'

loop_
_geom_angle_atom_site_label_1
_geom_angle_atom_site_label_2
_geom_angle_atom_site_label_3
_geom_angle_site_symmetry_3
_geom_angle
C2A C1A C6A . 121.9(3)
C2A C1A S1A . 126.5(3)
C6A C1A S1A . 111.5(2)
C3A C2A C1A . 117.5(3)
C3A C2A H2A . 121.3
C1A C2A H2A . 121.3
C2A C3A C4A . 121.4(3)
C2A C3A H3A . 119.3
C4A C3A H3A . 119.3
C5A C4A C3A . 120.9(3)
C5A C4A H4A . 119.5
C3A C4A H4A . 119.5
C4A C5A C6A . 119.5(3)
C4A C5A H5A . 120.3
C6A C5A H5A . 120.3
C5A C6A C1A . 118.7(3)
C5A C6A C7A . 129.2(3)
C1A C6A C7A . 112.1(3)
C1A S1A C8A . 91.19(16)
C8A C7A C6A . 112.7(3)
C8A C7A H7A . 123.6
C6A C7A H7A . 123.6
C7A C8A C9A . 128.3(3)
C7A C8A S1A . 112.5(3)
C9A C8A S1A . 119.1(3)
N1A C9A C8A . 114.7(3)
N1A C9A C10A . 124.9(3)
C8A C9A C10A . 120.4(3)
C9A C10A H10A . 109.5
C9A C10A H10B . 109.5
H10A C10A H10B . 109.5
C9A C10A H10C . 109.5
H10A C10A H10C . 109.5
H10B C10A H10C . 109.5
C9A N1A N2A . 117.0(3)
C11A N2A N1A . 119.2(3)
C11A N2A H2NA . 120(3)
N1A N2A H2NA . 120(3)
N3A C11A N2A . 118.2(3)
N3A C11A S2A . 123.0(3)
N2A C11A S2A . 118.8(3)
C11A N3A H3N1 . 116(3)
C11A N3A H3N2 . 119(3)
H3N1 N3A H3N2 . 124(4)
C2B C1B C6B . 121.5(3)
C2B C1B S1B . 126.5(3)
C6B C1B S1B . 111.9(3)
C3B C2B C1B . 117.9(4)
C3B C2B H2B . 121.0
C1B C2B H2B . 121.0
C2B C3B C4B . 121.3(4)
C2B C3B H3B . 119.4
C4B C3B H3B . 119.4
C5B C4B C3B . 120.9(4)
C5B C4B H4B . 119.5
C3B C4B H4B . 119.5
C4B C5B C6B . 118.9(4)
C4B C5B H5B . 120.5
C6B C5B H5B . 120.5
C1B C6B C5B . 119.3(3)
C1B C6B C7B . 111.8(3)
C5B C6B C7B . 128.9(3)
C1B S1B C8B . 91.17(17)
C8B C7B C6B . 112.6(3)
C8B C7B H7B . 123.7
C6B C7B H7B . 123.7
C7B C8B C9B . 128.3(3)
C7B C8B S1B . 112.5(3)
C9B C8B S1B . 119.2(3)
N1B C9B C8B . 114.7(3)
N1B C9B C10B . 125.7(3)
C8B C9B C10B . 119.7(3)
C9B C10B H10D . 109.5
C9B C10B H10E . 109.5
H10D C10B H10E . 109.5
C9B C10B H10F . 109.5
H10D C10B H10F . 109.5
H10E C10B H10F . 109.5
C9B N1B N2B . 117.2(3)
C11B N2B N1B . 117.9(3)
C11B N2B H2NB . 118(3)
N1B N2B H2NB . 125(3)
N3B C11B N2B . 117.4(3)
N3B C11B S2B . 122.8(3)
N2B C11B S2B . 119.8(3)
C11B N3B H3N3 . 116(3)
C11B N3B H3N4 . 115(3)
H3N3 N3B H3N4 . 129(4)
C2C C1C C6C . 121.8(3)
C2C C1C S1C . 126.7(3)
C6C C1C S1C . 111.5(3)
C3C C2C C1C . 117.9(4)
C3C C2C H2C . 121.1
C1C C2C H2C . 121.1
C2C C3C C4C . 121.0(4)
C2C C3C H3C . 119.5
C4C C3C H3C . 119.5
C5C C4C C3C . 121.3(4)
C5C C4C H4C . 119.3
C3C C4C H4C . 119.3
C4C C5C C6C . 119.0(4)
C4C C5C H5C . 120.5
C6C C5C H5C . 120.5
C5C C6C C1C . 118.9(3)
C5C C6C C7C . 129.4(4)
C1C C6C C7C . 111.7(3)
C1C S1C C8C . 91.05(17)
C8C C7C C6C . 112.6(3)
C8C C7C H7C . 123.7
C6C C7C H7C . 123.7
C7C C8C C9C . 127.4(3)
C7C C8C S1C . 113.1(3)
C9C C8C S1C . 119.5(3)
N1C C9C C8C . 114.2(3)
N1C C9C C10C . 125.9(3)
C8C C9C C10C . 119.8(3)
C9C C10C H10G . 109.5
C9C C10C H10H . 109.5
H10G C10C H10H . 109.5
C9C C10C H10I . 109.5
H10G C10C H10I . 109.5
H10H C10C H10I . 109.5
C9C N1C N2C . 119.1(3)
C11C N2C N1C . 117.3(3)
C11C N2C H2NC . 117(3)
N1C N2C H2NC . 124(3)
N3C C11C N2C . 114.8(3)
N3C C11C S2C . 122.9(3)
N2C C11C S2C . 122.3(3)
C11C N3C H3N5 . 124(4)
C11C N3C H3N6 . 122(4)
H3N5 N3C H3N6 . 114(5)
C2D C1D C6D . 122.1(4)
C2D C1D S1D . 126.4(3)
C6D C1D S1D . 111.5(3)
C3D C2D C1D . 117.4(4)
C3D C2D H2D . 121.3
C1D C2D H2D . 121.3
C4D C3D C2D . 121.3(4)
C4D C3D H3D . 119.3
C2D C3D H3D . 119.3
C5D C4D C3D . 121.5(4)
C5D C4D H4D . 119.2
C3D C4D H4D . 119.2
C4D C5D C6D . 119.2(4)
C4D C5D H5D . 120.4
C6D C5D H5D . 120.4
C5D C6D C1D . 118.4(4)
C5D C6D C7D . 129.8(4)
C1D C6D C7D . 111.8(3)
C8D S1D C1D . 90.87(18)
C8D S1D S1B 4_575 137.93(13)
C1D S1D S1B 4_575 92.50(13)
C8D C7D C6D . 112.5(3)
C8D C7D H7D . 123.8
C6D C7D H7D . 123.8
C7D C8D C9D . 127.8(3)
C7D C8D S1D . 113.3(3)
C9D C8D S1D . 118.8(3)
N1D C9D C8D . 115.6(3)
N1D C9D C10D . 124.3(3)
C8D C9D C10D . 120.1(3)
C9D C10D H10J . 109.5
C9D C10D H10K . 109.5
H10J C10D H10K . 109.5
C9D C10D H10L . 109.5
H10J C10D H10L . 109.5
H10K C10D H10L . 109.5
C9D N1D N2D . 116.7(3)
C11D N2D N1D . 119.1(3)
C11D N2D H2ND . 123(4)
N1D N2D H2ND . 117(4)
N3D C11D N2D . 118.3(3)
N3D C11D S2D . 123.5(3)
N2D C11D S2D . 118.2(3)
C11D N3D H3N7 . 120(3)
C11D N3D H3N8 . 116(3)
H3N7 N3D H3N8 . 124(5)
C1S O1S H1S . 109.5
O1S C1S H1S1 . 109.5
O1S C1S H1S2 . 109.5
H1S1 C1S H1S2 . 109.5
O1S C1S H1S3 . 109.5
H1S1 C1S H1S3 . 109.5
H1S2 C1S H1S3 . 109.5
C2S O2S H2S . 109.5
O2S C2S H2S1 . 109.5
O2S C2S H2S2 . 109.5
H2S1 C2S H2S2 . 109.5
O2S C2S H2S3 . 109.5
H2S1 C2S H2S3 . 109.5
H2S2 C2S H2S3 . 109.5

loop_
_geom_bond_atom_site_label_1
_geom_bond_atom_site_label_2
_geom_bond_site_symmetry_2
_geom_bond_distance
C1A C2A . 1.400(5)
C1A C6A . 1.410(5)
C1A S1A . 1.737(3)
C2A C3A . 1.384(5)
C2A H2A . 0.9500
C3A C4A . 1.400(5)
C3A H3A . 0.9500
C4A C5A . 1.373(5)
C4A H4A . 0.9500
C5A C6A . 1.407(5)
C5A H5A . 0.9500
C6A C7A . 1.434(5)
S1A C8A . 1.751(3)
C7A C8A . 1.366(5)
C7A H7A . 0.9500
C8A C9A . 1.465(5)
C9A N1A . 1.294(4)
C9A C10A . 1.501(5)
C10A H10A . 0.9800
C10A H10B . 0.9800
C10A H10C . 0.9800
N1A N2A . 1.373(4)
N2A C11A . 1.346(4)
N2A H2NA . 0.841(10)
C11A N3A . 1.319(4)
C11A S2A . 1.706(3)
N3A H3N1 . 0.839(10)
N3A H3N2 . 0.843(10)
C1B C2B . 1.395(5)
C1B C6B . 1.405(5)
C1B S1B . 1.739(4)
C2B C3B . 1.390(6)
C2B H2B . 0.9500
C3B C4B . 1.390(6)
C3B H3B . 0.9500
C4B C5B . 1.386(5)
C4B H4B . 0.9500
C5B C6B . 1.407(5)
C5B H5B . 0.9500
C6B C7B . 1.438(5)
S1B C8B . 1.746(3)
C7B C8B . 1.376(5)
C7B H7B . 0.9500
C8B C9B . 1.462(5)
C9B N1B . 1.296(5)
C9B C10B . 1.495(5)
C10B H10D . 0.9800
C10B H10E . 0.9800
C10B H10F . 0.9800
N1B N2B . 1.379(4)
N2B C11B . 1.362(4)
N2B H2NB . 0.839(10)
C11B N3B . 1.325(4)
C11B S2B . 1.692(3)
N3B H3N3 . 0.838(10)
N3B H3N4 . 0.839(10)
C1C C2C . 1.399(5)
C1C C6C . 1.413(5)
C1C S1C . 1.738(4)
C2C C3C . 1.381(5)
C2C H2C . 0.9500
C3C C4C . 1.401(6)
C3C H3C . 0.9500
C4C C5C . 1.379(6)
C4C H4C . 0.9500
C5C C6C . 1.406(5)
C5C H5C . 0.9500
C6C C7C . 1.439(5)
S1C C8C . 1.744(4)
C7C C8C . 1.359(5)
C7C H7C . 0.9500
C8C C9C . 1.458(5)
C9C N1C . 1.303(5)
C9C C10C . 1.499(5)
C10C H10G . 0.9800
C10C H10H . 0.9800
C10C H10I . 0.9800
N1C N2C . 1.376(4)
N2C C11C . 1.355(5)
N2C H2NC . 0.842(10)
C11C N3C . 1.326(5)
C11C S2C . 1.687(4)
N3C H3N5 . 0.842(10)
N3C H3N6 . 0.840(10)
C1D C2D . 1.396(5)
C1D C6D . 1.412(5)
C1D S1D . 1.740(4)
C2D C3D . 1.390(6)
C2D H2D . 0.9500
C3D C4D . 1.382(7)
C3D H3D . 0.9500
C4D C5D . 1.379(6)
C4D H4D . 0.9500
C5D C6D . 1.408(5)
C5D H5D . 0.9500
C6D C7D . 1.432(5)
S1D C8D . 1.739(4)
S1D S1B 4_575 3.5958(14)
C7D C8D . 1.362(5)
C7D H7D . 0.9500
C8D C9D . 1.461(5)
C9D N1D . 1.290(5)
C9D C10D . 1.500(5)
C10D H10J . 0.9800
C10D H10K . 0.9800
C10D H10L . 0.9800
N1D N2D . 1.376(4)
N2D C11D . 1.352(5)
N2D H2ND . 0.842(10)
C11D N3D . 1.311(5)
C11D S2D . 1.705(4)
N3D H3N7 . 0.841(10)
N3D H3N8 . 0.840(10)
O1S C1S . 1.367(8)
O1S H1S . 0.8400
C1S H1S1 . 0.9800
C1S H1S2 . 0.9800
C1S H1S3 . 0.9800
O2S C2S . 1.248(8)
O2S H2S . 0.8400
C2S H2S1 . 0.9800
C2S H2S2 . 0.9800
C2S H2S3 . 0.9800

loop_
_geom_hbond_atom_site_label_D
_geom_hbond_atom_site_label_H
_geom_hbond_atom_site_label_A
_geom_hbond_site_symmetry_A
_geom_hbond_distance_DH
_geom_hbond_distance_HA
_geom_hbond_distance_DA
_geom_hbond_angle_DHA
N3A H3N2 N1A . 0.843(10) 2.29(4) 2.641(4) 105(3)
N3B H3N3 N1B . 0.838(10) 2.21(4) 2.617(4) 110(3)
N3C H3N5 N1C . 0.842(10) 2.22(5) 2.543(4) 102(4)
N3D H3N7 N1D . 0.841(10) 2.29(5) 2.643(4) 105(4)
N3A H3N1 S2B 1_655 0.839(10) 2.500(14) 3.325(3) 168(4)
N3B H3N4 S2A 1_455 0.839(10) 2.62(2) 3.367(3) 149(4)
N2B H2NB S2A 4_475 0.839(10) 2.585(13) 3.412(3) 169(4)
N3C H3N6 S2A 2_646 0.840(10) 2.76(4) 3.352(3) 129(4)
N3C H3N6 N3B 2_546 0.840(10) 2.72(3) 3.468(5) 149(5)
N2C H2NC S2C 3_566 0.842(10) 2.60(2) 3.392(3) 158(4)
N3D H3N8 S2A 2_646 0.840(10) 2.738(15) 3.563(3) 168(4)
N3D H3N7 O1S . 0.841(10) 2.26(3) 2.967(6) 142(4)
O1S H1S S2C 3_566 0.84 2.64 3.471(5) 169
O2S H2S S2D 3_666 0.84 2.97 3.389(6) 113
C3A H3A S2A 2_646 0.95 2.97 3.762(4) 142
C10A H10A S2B 4_676 0.98 2.91 3.613(3) 129
C2B H2B O1S 4_576 0.95 2.36 3.282(7) 163
C2S H2S1 N2D 3_666 0.98 2.74 3.266(9) 115
C10B H10F C~g~ 3_565 0.98 2.91 3.594(4) 129
